data_2228753
loop_
_publ_author_name
'Abedi, Anita'

_publ_section_title
;
 Dibromido(2,2'-dimethyl-4,4'-bi-1,3-thiazole-\k^2^<i>N</i>,<i>N</i>')mercury(II)
;
_journal_coeditor_code HY2386
_journal_issue 1
_journal_name_full 'Acta Crystallographica Section E'
_journal_page_first m76
_journal_page_last m77
_journal_paper_doi 10.1107/S1600536810051494
_journal_volume 67
_journal_year 2011
_chemical_formula_iupac '[Hg Br2 (C8 H8 N2 S2)]'
_chemical_formula_moiety 'C8 H8 Br2 Hg N2 S2'
_chemical_formula_sum 'C8 H8 Br2 Hg N2 S2'
_chemical_formula_weight 556.69
_chemical_name_systematic
;
Dibromido(2,2'-dimethyl-4,4'-bi-1,3-thiazole-\k^2^<i>N</i>,<i>N</i>')mercury(II)
;
_space_group_IT_number 2
_symmetry_cell_setting triclinic
_symmetry_space_group_name_Hall '-P 1'
_symmetry_space_group_name_H-M 'P -1'
_atom_sites_solution_hydrogens geom
_atom_sites_solution_primary direct
_atom_sites_solution_secondary difmap
_audit_creation_method SHELXL-97
_cell_angle_alpha 88.4456(11)
_cell_angle_beta 85.3290(11)
_cell_angle_gamma 77.1162(11)
_cell_formula_units_Z 4
_cell_length_a 10.2799(6)
_cell_length_b 11.1595(7)
_cell_length_c 11.6821(7)
_cell_measurement_reflns_used 2931
_cell_measurement_temperature 100(2)
_cell_measurement_theta_max 29.0
_cell_measurement_theta_min 3.0
_cell_volume 1302.02(14)
_computing_cell_refinement 'SAINT (Bruker, 2007)'
_computing_data_collection 'APEX2 (Bruker, 2007)'
_computing_data_reduction 'SAINT (Bruker, 2007)'
_computing_molecular_graphics 'SHELXTL (Sheldrick, 2008) and <i>Mercury</i> (Macrae <i>et al.</i>, 2006)'
_computing_publication_material 'SHELXTL (Sheldrick, 2008)'
_computing_structure_refinement 'SHELXL97 (Sheldrick, 2008)'
_computing_structure_solution 'SHELXS97 (Sheldrick, 2008)'
_diffrn_ambient_temperature 100(2)
_diffrn_measured_fraction_theta_full 0.999
_diffrn_measured_fraction_theta_max 0.999
_diffrn_measurement_device_type 'Bruker APEXII CCD'
_diffrn_measurement_method '\f and \w'
_diffrn_radiation_monochromator graphite
_diffrn_radiation_source 'fine-focus sealed tube'
_diffrn_radiation_type MoK\a
_diffrn_radiation_wavelength 0.71073
_diffrn_reflns_av_R_equivalents 0.0411
_diffrn_reflns_av_sigmaI/netI 0.0431
_diffrn_reflns_limit_h_max 14
_diffrn_reflns_limit_h_min -14
_diffrn_reflns_limit_k_max 15
_diffrn_reflns_limit_k_min -15
_diffrn_reflns_limit_l_max 15
_diffrn_reflns_limit_l_min -15
_diffrn_reflns_number 20881
_diffrn_reflns_theta_full 29.00
_diffrn_reflns_theta_max 29.00
_diffrn_reflns_theta_min 1.75
_exptl_absorpt_coefficient_mu 18.249
_exptl_absorpt_correction_T_max 0.240
_exptl_absorpt_correction_T_min 0.070
_exptl_absorpt_correction_type multi-scan
_exptl_absorpt_process_details '(SADABS; Bruker, 2001)'
_exptl_crystal_colour colorless
_exptl_crystal_density_diffrn 2.840
_exptl_crystal_density_method 'not measured'
_exptl_crystal_description prism
_exptl_crystal_F_000 1008
_exptl_crystal_size_max 0.14
_exptl_crystal_size_mid 0.12
_exptl_crystal_size_min 0.08
_refine_diff_density_max 1.281
_refine_diff_density_min -1.675
_refine_ls_extinction_method none
_refine_ls_goodness_of_fit_ref 0.936
_refine_ls_hydrogen_treatment constr
_refine_ls_matrix_type full
_refine_ls_number_parameters 275
_refine_ls_number_reflns 6912
_refine_ls_number_restraints 0
_refine_ls_restrained_S_all 0.936
_refine_ls_R_factor_all 0.0352
_refine_ls_R_factor_gt 0.0264
_refine_ls_shift/su_max 0.002
_refine_ls_shift/su_mean 0.000
_refine_ls_structure_factor_coef Fsqd
_refine_ls_weighting_details 'calc w=1/[\s^2^(Fo^2^)+(0.0299P)^2^+2.0838P] where P=(Fo^2^+2Fc^2^)/3'
_refine_ls_weighting_scheme calc
_refine_ls_wR_factor_gt 0.0594
_refine_ls_wR_factor_ref 0.0623
_reflns_number_gt 5865
_reflns_number_total 6912
_reflns_threshold_expression I>2\s(I)
_cod_data_source_file hy2386.cif
_cod_data_source_block I
_cod_database_code 2228753
_cod_database_fobs_code 2228753

loop_
_symmetry_equiv_pos_as_xyz
'x, y, z'
'-x, -y, -z'

loop_
_atom_site_type_symbol
_atom_site_label
_atom_site_fract_x
_atom_site_fract_y
_atom_site_fract_z
_atom_site_U_iso_or_equiv
_atom_site_adp_type
_atom_site_calc_flag
_atom_site_refinement_flags
_atom_site_occupancy
_atom_site_disorder_assembly
_atom_site_disorder_group
Hg Hg1 1.080846(18) 0.703396(17) 0.207265(14) 0.01438(5) Uani d . 1 . .
Br Br1 1.27509(5) 0.73077(5) 0.07429(4) 0.01974(10) Uani d . 1 . .
Br Br2 1.01869(5) 0.79183(4) 0.40562(4) 0.01472(9) Uani d . 1 . .
S S1 0.96732(13) 0.30682(11) 0.30191(10) 0.0162(2) Uani d . 1 . .
S S2 0.74266(12) 0.71656(11) -0.06846(10) 0.0167(2) Uani d . 1 . .
N N1 1.0123(4) 0.5145(4) 0.2400(3) 0.0126(8) Uani d . 1 . .
N N2 0.9123(4) 0.6940(3) 0.0815(3) 0.0118(7) Uani d . 1 . .
C C1 1.0489(4) 0.4251(4) 0.3135(4) 0.0117(8) Uani d . 1 . .
C C2 0.8814(5) 0.3826(4) 0.1925(4) 0.0160(9) Uani d . 1 . .
H H2A 0.8189 0.3523 0.1522 0.019 Uiso calc R 1 . .
C C3 0.9157(5) 0.4932(4) 0.1714(4) 0.0129(9) Uani d . 1 . .
C C4 0.8605(5) 0.7689(4) 0.0020(4) 0.0148(9) Uani d . 1 . .
C C5 0.7668(5) 0.5861(4) 0.0144(4) 0.0150(9) Uani d . 1 . .
H H5A 0.7206 0.5217 0.0097 0.018 Uiso calc R 1 . .
C C6 0.8618(5) 0.5883(4) 0.0881(4) 0.0131(9) Uani d . 1 . .
C C7 1.1512(5) 0.4226(5) 0.3961(4) 0.0186(10) Uani d . 1 . .
H H7A 1.1390 0.5043 0.4296 0.028 Uiso calc R 1 . .
H H7B 1.2407 0.3995 0.3561 0.028 Uiso calc R 1 . .
H H7C 1.1418 0.3625 0.4571 0.028 Uiso calc R 1 . .
C C8 0.8973(5) 0.8888(4) -0.0288(4) 0.0189(10) Uani d . 1 . .
H H8A 0.9945 0.8786 -0.0294 0.028 Uiso calc R 1 . .
H H8B 0.8531 0.9507 0.0280 0.028 Uiso calc R 1 . .
H H8C 0.8684 0.9155 -0.1050 0.028 Uiso calc R 1 . .
Hg Hg2 0.411665(18) 0.785100(16) 0.717555(15) 0.01467(5) Uani d . 1 . .
Br Br3 0.50713(5) 0.58257(4) 0.80847(4) 0.01660(10) Uani d . 1 . .
Br Br4 0.19137(5) 0.93379(4) 0.74712(4) 0.01734(10) Uani d . 1 . .
S S3 0.72536(12) 1.05628(11) 0.68030(10) 0.0150(2) Uani d . 1 . .
S S4 0.59092(12) 0.68616(11) 0.31954(10) 0.0161(2) Uani d . 1 . .
N N3 0.5664(4) 0.9109(4) 0.6782(3) 0.0142(8) Uani d . 1 . .
N N4 0.5044(4) 0.7580(3) 0.5213(3) 0.0110(7) Uani d . 1 . .
C C9 0.6015(5) 0.9912(4) 0.7442(4) 0.0136(9) Uani d . 1 . .
C C10 0.7285(5) 0.9747(4) 0.5581(4) 0.0154(9) Uani d . 1 . .
H H10A 0.7849 0.9794 0.4904 0.018 Uiso calc R 1 . .
C C11 0.6378(4) 0.9014(4) 0.5721(4) 0.0114(8) Uani d . 1 . .
C C12 0.4840(4) 0.6864(4) 0.4407(4) 0.0138(9) Uani d . 1 . .
C C13 0.6630(5) 0.7909(4) 0.3806(4) 0.0137(9) Uani d . 1 . .
H H13A 0.7328 0.8249 0.3443 0.016 Uiso calc R 1 . .
C C14 0.6059(4) 0.8182(4) 0.4879(4) 0.0100(8) Uani d . 1 . .
C C15 0.5358(5) 1.0239(5) 0.8604(4) 0.0176(10) Uani d . 1 . .
H H15A 0.4717 0.9721 0.8807 0.026 Uiso calc R 1 . .
H H15B 0.4885 1.1105 0.8608 0.026 Uiso calc R 1 . .
H H15C 0.6036 1.0107 0.9164 0.026 Uiso calc R 1 . .
C C16 0.3766(5) 0.6164(5) 0.4523(4) 0.0181(10) Uani d . 1 . .
H H16A 0.3632 0.5912 0.5326 0.027 Uiso calc R 1 . .
H H16B 0.4023 0.5434 0.4038 0.027 Uiso calc R 1 . .
H H16C 0.2932 0.6685 0.4281 0.027 Uiso calc R 1 . .

loop_
_atom_site_aniso_label
_atom_site_aniso_U_11
_atom_site_aniso_U_22
_atom_site_aniso_U_33
_atom_site_aniso_U_12
_atom_site_aniso_U_13
_atom_site_aniso_U_23
Hg1 0.01399(9) 0.01808(10) 0.01340(8) -0.00844(7) -0.00148(6) 0.00061(6)
Br1 0.0193(2) 0.0236(3) 0.0190(2) -0.0124(2) 0.00513(19) -0.00411(18)
Br2 0.0117(2) 0.0184(2) 0.0138(2) -0.00327(17) 0.00036(16) -0.00020(17)
S1 0.0190(6) 0.0165(6) 0.0161(5) -0.0099(5) -0.0037(4) 0.0045(4)
S2 0.0160(6) 0.0177(6) 0.0179(5) -0.0051(5) -0.0079(5) 0.0019(4)
N1 0.0086(18) 0.015(2) 0.0150(18) -0.0052(15) -0.0010(15) 0.0000(15)
N2 0.0097(18) 0.0125(19) 0.0134(18) -0.0036(15) 0.0000(14) 0.0017(14)
C1 0.007(2) 0.012(2) 0.015(2) -0.0021(16) 0.0031(16) -0.0011(16)
C2 0.017(2) 0.020(2) 0.014(2) -0.011(2) -0.0026(18) 0.0032(18)
C3 0.013(2) 0.015(2) 0.011(2) -0.0035(18) -0.0011(17) 0.0001(16)
C4 0.017(2) 0.018(2) 0.011(2) -0.0052(19) -0.0008(17) -0.0031(17)
C5 0.014(2) 0.016(2) 0.015(2) -0.0045(18) -0.0055(18) 0.0006(17)
C6 0.009(2) 0.016(2) 0.015(2) -0.0045(18) 0.0010(17) -0.0052(17)
C7 0.018(2) 0.022(3) 0.019(2) -0.008(2) -0.0075(19) 0.0053(19)
C8 0.020(3) 0.015(2) 0.023(2) -0.005(2) -0.004(2) -0.0003(19)
Hg2 0.01185(9) 0.01587(9) 0.01664(9) -0.00476(7) 0.00171(7) -0.00051(6)
Br3 0.0161(2) 0.0170(2) 0.0169(2) -0.00399(18) -0.00171(17) 0.00080(17)
Br4 0.0137(2) 0.0168(2) 0.0201(2) -0.00250(18) 0.00373(18) 0.00131(17)
S3 0.0160(6) 0.0169(6) 0.0139(5) -0.0084(5) 0.0024(4) -0.0025(4)
S4 0.0136(5) 0.0197(6) 0.0151(5) -0.0042(5) 0.0012(4) -0.0057(4)
N3 0.0134(19) 0.015(2) 0.0149(18) -0.0048(16) -0.0012(15) -0.0004(15)
N4 0.0065(17) 0.0114(18) 0.0140(17) 0.0002(14) 0.0005(14) -0.0018(14)
C9 0.012(2) 0.015(2) 0.013(2) -0.0031(17) 0.0027(17) 0.0006(17)
C10 0.015(2) 0.017(2) 0.014(2) -0.0043(18) 0.0002(18) -0.0004(17)
C11 0.007(2) 0.015(2) 0.012(2) -0.0022(17) -0.0010(16) 0.0004(16)
C12 0.0029(19) 0.020(2) 0.017(2) 0.0006(17) 0.0003(16) -0.0006(18)
C13 0.011(2) 0.013(2) 0.017(2) -0.0019(17) -0.0004(17) -0.0004(17)
C14 0.0051(19) 0.009(2) 0.015(2) -0.0003(16) -0.0022(16) 0.0033(16)
C15 0.022(3) 0.023(3) 0.009(2) -0.009(2) 0.0028(18) -0.0022(18)
C16 0.012(2) 0.023(3) 0.021(2) -0.0072(19) -0.0017(19) -0.006(2)

loop_
_atom_type_symbol
_atom_type_description
_atom_type_scat_dispersion_real
_atom_type_scat_dispersion_imag
_atom_type_scat_source
C C 0.0033 0.0016 'International Tables Vol C Tables 4.2.6.8 and 6.1.1.4'
H H 0.0000 0.0000 'International Tables Vol C Tables 4.2.6.8 and 6.1.1.4'
S S 0.1246 0.1234 'International Tables Vol C Tables 4.2.6.8 and 6.1.1.4'
Br Br -0.2901 2.4595 'International Tables Vol C Tables 4.2.6.8 and 6.1.1.4'
Hg Hg -2.3894 9.2266 'International Tables Vol C Tables 4.2.6.8 and 6.1.1.4'
N N 0.0061 0.0033 'International Tables Vol C Tables 4.2.6.8 and 6.1.1.4'

loop_
_geom_angle_atom_site_label_1
_geom_angle_atom_site_label_2
_geom_angle_atom_site_label_3
_geom_angle_site_symmetry_1
_geom_angle_site_symmetry_3
_geom_angle
_geom_angle_publ_flag
N1 Hg1 N2 . . 71.23(13) ?
N1 Hg1 Br1 . . 124.79(9) ?
N2 Hg1 Br1 . . 103.63(9) ?
N1 Hg1 Br2 . . 98.36(9) ?
N2 Hg1 Br2 . . 120.67(9) ?
Br1 Hg1 Br2 . . 126.492(16) ?
C2 S1 C1 . . 90.8(2) ?
C5 S2 C4 . . 90.4(2) ?
C1 N1 C3 . . 112.7(4) ?
C1 N1 Hg1 . . 131.2(3) ?
C3 N1 Hg1 . . 116.2(3) ?
C4 N2 C6 . . 111.8(4) ?
C4 N2 Hg1 . . 131.6(3) ?
C6 N2 Hg1 . . 116.5(3) ?
N1 C1 C7 . . 124.3(4) ?
N1 C1 S1 . . 112.7(3) ?
C7 C1 S1 . . 123.0(4) ?
C3 C2 S1 . . 110.1(3) ?
C3 C2 H2A . . 125.0 ?
S1 C2 H2A . . 125.0 ?
C2 C3 N1 . . 113.8(4) ?
C2 C3 C6 . . 127.8(4) ?
N1 C3 C6 . . 118.4(4) ?
N2 C4 C8 . . 124.7(4) ?
N2 C4 S2 . . 113.3(3) ?
C8 C4 S2 . . 122.0(4) ?
C6 C5 S2 . . 109.8(4) ?
C6 C5 H5A . . 125.1 ?
S2 C5 H5A . . 125.1 ?
C5 C6 N2 . . 114.7(4) ?
C5 C6 C3 . . 127.7(4) ?
N2 C6 C3 . . 117.7(4) ?
C1 C7 H7A . . 109.5 ?
C1 C7 H7B . . 109.5 ?
H7A C7 H7B . . 109.5 ?
C1 C7 H7C . . 109.5 ?
H7A C7 H7C . . 109.5 ?
H7B C7 H7C . . 109.5 ?
C4 C8 H8A . . 109.5 ?
C4 C8 H8B . . 109.5 ?
H8A C8 H8B . . 109.5 ?
C4 C8 H8C . . 109.5 ?
H8A C8 H8C . . 109.5 ?
H8B C8 H8C . . 109.5 ?
N3 Hg2 N4 . . 70.25(13) ?
N3 Hg2 Br4 . . 104.07(10) ?
N4 Hg2 Br4 . . 115.64(9) ?
N3 Hg2 Br3 . . 114.30(10) ?
N4 Hg2 Br3 . . 102.77(9) ?
Br4 Hg2 Br3 . . 132.848(17) ?
C10 S3 C9 . . 90.6(2) ?
C13 S4 C12 . . 90.4(2) ?
C9 N3 C11 . . 111.5(4) ?
C9 N3 Hg2 . . 130.2(3) ?
C11 N3 Hg2 . . 118.3(3) ?
C12 N4 C14 . . 112.3(4) ?
C12 N4 Hg2 . . 130.9(3) ?
C14 N4 Hg2 . . 116.6(3) ?
N3 C9 C15 . . 122.7(4) ?
N3 C9 S3 . . 113.5(3) ?
C15 C9 S3 . . 123.8(4) ?
C11 C10 S3 . . 110.1(3) ?
C11 C10 H10A . . 125.0 ?
S3 C10 H10A . . 125.0 ?
C10 C11 N3 . . 114.4(4) ?
C10 C11 C14 . . 128.1(4) ?
N3 C11 C14 . . 117.5(4) ?
N4 C12 C16 . . 123.1(4) ?
N4 C12 S4 . . 112.9(3) ?
C16 C12 S4 . . 124.0(4) ?
C14 C13 S4 . . 110.1(3) ?
C14 C13 H13A . . 124.9 ?
S4 C13 H13A . . 124.9 ?
C13 C14 N4 . . 114.2(4) ?
C13 C14 C11 . . 128.8(4) ?
N4 C14 C11 . . 117.0(4) ?
C9 C15 H15A . . 109.5 ?
C9 C15 H15B . . 109.5 ?
H15A C15 H15B . . 109.5 ?
C9 C15 H15C . . 109.5 ?
H15A C15 H15C . . 109.5 ?
H15B C15 H15C . . 109.5 ?
C12 C16 H16A . . 109.5 ?
C12 C16 H16B . . 109.5 ?
H16A C16 H16B . . 109.5 ?
C12 C16 H16C . . 109.5 ?
H16A C16 H16C . . 109.5 ?
H16B C16 H16C . . 109.5 ?

loop_
_geom_bond_atom_site_label_1
_geom_bond_atom_site_label_2
_geom_bond_site_symmetry_2
_geom_bond_distance
_geom_bond_publ_flag
Hg1 N1 . 2.379(4) y
Hg1 N2 . 2.383(4) y
Hg1 Br1 . 2.4970(5) y
Hg1 Br2 . 2.5206(5) y
S1 C2 . 1.709(5) ?
S1 C1 . 1.727(4) ?
S2 C5 . 1.708(5) ?
S2 C4 . 1.729(5) ?
N1 C1 . 1.309(6) ?
N1 C3 . 1.389(6) ?
N2 C4 . 1.298(6) ?
N2 C6 . 1.388(6) ?
C1 C7 . 1.480(6) ?
C2 C3 . 1.368(6) ?
C2 H2A . 0.9500 ?
C3 C6 . 1.467(7) ?
C4 C8 . 1.496(7) ?
C5 C6 . 1.358(6) ?
C5 H5A . 0.9500 ?
C7 H7A . 0.9800 ?
C7 H7B . 0.9800 ?
C7 H7C . 0.9800 ?
C8 H8A . 0.9800 ?
C8 H8B . 0.9800 ?
C8 H8C . 0.9800 ?
Hg2 N3 . 2.357(4) y
Hg2 N4 . 2.410(4) y
Hg2 Br3 . 2.4999(5) y
Hg2 Br4 . 2.4957(5) y
S3 C10 . 1.708(5) ?
S3 C9 . 1.713(5) ?
S4 C13 . 1.715(5) ?
S4 C12 . 1.720(5) ?
N3 C9 . 1.324(6) ?
N3 C11 . 1.383(6) ?
N4 C12 . 1.310(6) ?
N4 C14 . 1.387(5) ?
C9 C15 . 1.483(6) ?
C10 C11 . 1.368(6) ?
C10 H10A . 0.9500 ?
C11 C14 . 1.475(6) ?
C12 C16 . 1.483(6) ?
C13 C14 . 1.353(6) ?
C13 H13A . 0.9500 ?
C15 H15A . 0.9800 ?
C15 H15B . 0.9800 ?
C15 H15C . 0.9800 ?
C16 H16A . 0.9800 ?
C16 H16B . 0.9800 ?
C16 H16C . 0.9800 ?

loop_
_geom_hbond_atom_site_label_D
_geom_hbond_atom_site_label_H
_geom_hbond_atom_site_label_A
_geom_hbond_site_symmetry_A
_geom_hbond_distance_DH
_geom_hbond_distance_HA
_geom_hbond_distance_DA
_geom_hbond_angle_DHA
_geom_hbond_publ_flag
C8 H8B Br4 2_676 0.98 2.92 3.826(5) 155 yes
C10 H10A Br4 2_676 0.95 2.92 3.760(5) 148 yes
C16 H16B Br3 2_666 0.98 2.87 3.772(5) 154 yes
C16 H16C Br2 1_455 0.98 2.88 3.837(5) 165 yes

loop_
_geom_torsion_atom_site_label_1
_geom_torsion_atom_site_label_2
_geom_torsion_atom_site_label_3
_geom_torsion_atom_site_label_4
_geom_torsion_site_symmetry_1
_geom_torsion_site_symmetry_2
_geom_torsion_site_symmetry_3
_geom_torsion_site_symmetry_4
_geom_torsion
_geom_torsion_publ_flag
N2 Hg1 N1 C1 . . . . -178.0(4) ?
Br1 Hg1 N1 C1 . . . . 88.2(4) ?
Br2 Hg1 N1 C1 . . . . -58.3(4) ?
N2 Hg1 N1 C3 . . . . 1.3(3) ?
Br1 Hg1 N1 C3 . . . . -92.5(3) ?
Br2 Hg1 N1 C3 . . . . 121.0(3) ?
N1 Hg1 N2 C4 . . . . -177.5(4) ?
Br1 Hg1 N2 C4 . . . . -55.0(4) ?
Br2 Hg1 N2 C4 . . . . 93.8(4) ?
N1 Hg1 N2 C6 . . . . -0.9(3) ?
Br1 Hg1 N2 C6 . . . . 121.7(3) ?
Br2 Hg1 N2 C6 . . . . -89.5(3) ?
C3 N1 C1 C7 . . . . 179.2(4) ?
Hg1 N1 C1 C7 . . . . -1.5(7) ?
C3 N1 C1 S1 . . . . 0.6(5) ?
Hg1 N1 C1 S1 . . . . 179.9(2) ?
C2 S1 C1 N1 . . . . 0.3(4) ?
C2 S1 C1 C7 . . . . -178.3(4) ?
C1 S1 C2 C3 . . . . -1.2(4) ?
S1 C2 C3 N1 . . . . 1.7(5) ?
S1 C2 C3 C6 . . . . -177.4(4) ?
C1 N1 C3 C2 . . . . -1.5(6) ?
Hg1 N1 C3 C2 . . . . 179.0(3) ?
C1 N1 C3 C6 . . . . 177.7(4) ?
Hg1 N1 C3 C6 . . . . -1.7(5) ?
C6 N2 C4 C8 . . . . -178.1(4) ?
Hg1 N2 C4 C8 . . . . -1.3(7) ?
C6 N2 C4 S2 . . . . 1.5(5) ?
Hg1 N2 C4 S2 . . . . 178.2(2) ?
C5 S2 C4 N2 . . . . -0.4(4) ?
C5 S2 C4 C8 . . . . 179.2(4) ?
C4 S2 C5 C6 . . . . -0.8(4) ?
S2 C5 C6 N2 . . . . 1.9(5) ?
S2 C5 C6 C3 . . . . -177.9(4) ?
C4 N2 C6 C5 . . . . -2.2(6) ?
Hg1 N2 C6 C5 . . . . -179.5(3) ?
C4 N2 C6 C3 . . . . 177.6(4) ?
Hg1 N2 C6 C3 . . . . 0.3(5) ?
C2 C3 C6 C5 . . . . -0.1(8) ?
N1 C3 C6 C5 . . . . -179.3(4) ?
C2 C3 C6 N2 . . . . -179.9(4) ?
N1 C3 C6 N2 . . . . 1.0(6) ?
N4 Hg2 N3 C9 . . . . 177.3(5) ?
Br4 Hg2 N3 C9 . . . . 64.7(4) ?
Br3 Hg2 N3 C9 . . . . -87.2(4) ?
N4 Hg2 N3 C11 . . . . -4.7(3) ?
Br4 Hg2 N3 C11 . . . . -117.3(3) ?
Br3 Hg2 N3 C11 . . . . 90.8(3) ?
N3 Hg2 N4 C12 . . . . 178.4(4) ?
Br4 Hg2 N4 C12 . . . . -85.0(4) ?
Br3 Hg2 N4 C12 . . . . 66.9(4) ?
N3 Hg2 N4 C14 . . . . 5.4(3) ?
Br4 Hg2 N4 C14 . . . . 101.9(3) ?
Br3 Hg2 N4 C14 . . . . -106.2(3) ?
C11 N3 C9 C15 . . . . 176.8(4) ?
Hg2 N3 C9 C15 . . . . -5.0(7) ?
C11 N3 C9 S3 . . . . -1.2(5) ?
Hg2 N3 C9 S3 . . . . 177.0(2) ?
C10 S3 C9 N3 . . . . 1.2(4) ?
C10 S3 C9 C15 . . . . -176.8(5) ?
C9 S3 C10 C11 . . . . -0.9(4) ?
S3 C10 C11 N3 . . . . 0.4(5) ?
S3 C10 C11 C14 . . . . 178.7(4) ?
C9 N3 C11 C10 . . . . 0.5(6) ?
Hg2 N3 C11 C10 . . . . -177.9(3) ?
C9 N3 C11 C14 . . . . -178.0(4) ?
Hg2 N3 C11 C14 . . . . 3.6(5) ?
C14 N4 C12 C16 . . . . -176.9(4) ?
Hg2 N4 C12 C16 . . . . 9.8(7) ?
C14 N4 C12 S4 . . . . 1.2(5) ?
Hg2 N4 C12 S4 . . . . -172.1(2) ?
C13 S4 C12 N4 . . . . -1.5(4) ?
C13 S4 C12 C16 . . . . 176.6(4) ?
C12 S4 C13 C14 . . . . 1.3(4) ?
S4 C13 C14 N4 . . . . -0.9(5) ?
S4 C13 C14 C11 . . . . 178.8(4) ?
C12 N4 C14 C13 . . . . -0.2(6) ?
Hg2 N4 C14 C13 . . . . 174.1(3) ?
C12 N4 C14 C11 . . . . -179.9(4) ?
Hg2 N4 C14 C11 . . . . -5.6(5) ?
C10 C11 C14 C13 . . . . 3.5(8) ?
N3 C11 C14 C13 . . . . -178.2(5) ?
C10 C11 C14 N4 . . . . -176.8(5) ?
N3 C11 C14 N4 . . . . 1.5(6) ?
